data_4068712
loop_
_publ_author_name
'Lippe, Katrin'
'Gerlach, Daniela'
'Kroke, Edwin'
'Wagler, J\"org'

_publ_section_title
;
 Hypercoordinate Organosilicon Complexes of an ONN&#x2032;O&#x2032;
 Chelating Ligand: Regio- and Diastereoselectivity of Rearrangement
 Reactions in Si&#x2212;Salphen Systems
;
_journal_issue 2
_journal_name_full Organometallics
_journal_page_first 621
_journal_paper_doi 10.1021/om801049q
_journal_volume 28
_journal_year 2009
_chemical_formula_moiety 'C40 H32 N2 O4 Si'
_chemical_formula_sum 'C40 H32 N2 O4 Si'
_chemical_formula_weight 632.77
_chemical_name_systematic
; 
 ? 
;
_space_group_IT_number 61
_symmetry_cell_setting orthorhombic
_symmetry_space_group_name_Hall '-P 2ac 2ab'
_symmetry_space_group_name_H-M 'P b c a'
_atom_sites_solution_hydrogens geom
_atom_sites_solution_primary direct
_atom_sites_solution_secondary difmap
_audit_creation_method SHELXL-97
_cell_angle_alpha 90.00
_cell_angle_beta 90.00
_cell_angle_gamma 90.00
_cell_formula_units_Z 8
_cell_length_a 18.6908(4)
_cell_length_b 17.3692(4)
_cell_length_c 19.7167(5)
_cell_measurement_reflns_used 8432
_cell_measurement_temperature 90(2)
_cell_measurement_theta_max 39.97
_cell_measurement_theta_min 2.35
_cell_volume 6400.9(3)
_computing_cell_refinement 'Bruker SMART'
_computing_data_collection 'Bruker SMART'
_computing_data_reduction 'Bruker SAINT'
_computing_molecular_graphics 'ORTEP32 (Farugia)'
_computing_publication_material 'Ciftab (Sheldrick)'
_computing_structure_refinement 'SHELXL-97 (Sheldrick, 1997)'
_computing_structure_solution 'SHELXS-97 (Sheldrick, 1990)'
_diffrn_ambient_temperature 90(2)
_diffrn_measured_fraction_theta_full 1.000
_diffrn_measured_fraction_theta_max 1.000
_diffrn_measurement_device_type 'CCD area detector'
_diffrn_measurement_method 'phi and omega scans'
_diffrn_radiation_monochromator graphite
_diffrn_radiation_source 'fine-focus sealed tube'
_diffrn_radiation_type MoK\a
_diffrn_radiation_wavelength 0.71073
_diffrn_reflns_av_R_equivalents 0.0341
_diffrn_reflns_av_sigmaI/netI 0.0251
_diffrn_reflns_limit_h_max 33
_diffrn_reflns_limit_h_min -22
_diffrn_reflns_limit_k_max 31
_diffrn_reflns_limit_k_min -31
_diffrn_reflns_limit_l_max 35
_diffrn_reflns_limit_l_min -35
_diffrn_reflns_number 177492
_diffrn_reflns_theta_full 40.00
_diffrn_reflns_theta_max 40.00
_diffrn_reflns_theta_min 2.34
_exptl_absorpt_coefficient_mu 0.120
_exptl_absorpt_correction_T_max 0.9695
_exptl_absorpt_correction_T_min 0.9311
_exptl_absorpt_correction_type multi-scan
_exptl_absorpt_process_details SADABS
_exptl_crystal_colour orange
_exptl_crystal_density_diffrn 1.313
_exptl_crystal_density_method 'not measured'
_exptl_crystal_description piece
_exptl_crystal_F_000 2656
_exptl_crystal_size_max 0.60
_exptl_crystal_size_mid 0.40
_exptl_crystal_size_min 0.26
_refine_diff_density_max 0.696
_refine_diff_density_min -0.357
_refine_diff_density_rms 0.072
_refine_ls_extinction_method none
_refine_ls_goodness_of_fit_ref 1.098
_refine_ls_hydrogen_treatment constr
_refine_ls_matrix_type full
_refine_ls_number_parameters 426
_refine_ls_number_reflns 19826
_refine_ls_number_restraints 0
_refine_ls_restrained_S_all 1.098
_refine_ls_R_factor_all 0.0629
_refine_ls_R_factor_gt 0.0389
_refine_ls_shift/su_max 0.001
_refine_ls_shift/su_mean 0.000
_refine_ls_structure_factor_coef Fsqd
_refine_ls_weighting_details 'calc w=1/[\s^2^(Fo^2^)+(0.0655P)^2^+0.8825P] where P=(Fo^2^+2Fc^2^)/3'
_refine_ls_weighting_scheme calc
_refine_ls_wR_factor_gt 0.1098
_refine_ls_wR_factor_ref 0.1205
_reflns_number_gt 15007
_reflns_number_total 19826
_reflns_threshold_expression >2sigma(I)
_cod_data_source_file om801049q_si_001.cif
_cod_data_source_block compound_8a
_cod_original_sg_symbol_Hall -P2ac2ab
_cod_original_sg_symbol_H-M Pbca
_cod_database_code 4068712

loop_
_symmetry_equiv_pos_as_xyz
'x, y, z'
'-x+1/2, -y, z+1/2'
'-x, y+1/2, -z+1/2'
'x+1/2, -y+1/2, -z'
'-x, -y, -z'
'x-1/2, y, -z-1/2'
'x, -y-1/2, z-1/2'
'-x-1/2, y-1/2, z'

loop_
_atom_site_label
_atom_site_type_symbol
_atom_site_fract_x
_atom_site_fract_y
_atom_site_fract_z
_atom_site_U_iso_or_equiv
_atom_site_adp_type
_atom_site_occupancy
_atom_site_symmetry_multiplicity
_atom_site_calc_flag
_atom_site_refinement_flags
Si1 Si 0.174021(10) 0.039461(10) 0.211698(9) 0.00815(4) Uani 1 1 d .
O1 O 0.23256(3) 0.09621(3) 0.16724(2) 0.01062(7) Uani 1 1 d .
O2 O 0.10800(3) 0.09165(3) 0.17411(2) 0.01043(7) Uani 1 1 d .
O3 O 0.46238(3) 0.14813(3) 0.08249(3) 0.01552(9) Uani 1 1 d .
O4 O -0.06808(3) 0.09808(3) 0.00031(3) 0.01964(11) Uani 1 1 d .
N1 N 0.21287(3) 0.05431(3) 0.29187(3) 0.00970(8) Uani 1 1 d .
N2 N 0.09513(3) -0.00899(3) 0.26714(3) 0.00951(8) Uani 1 1 d .
C1 C 0.30286(3) 0.10543(3) 0.18026(3) 0.00924(9) Uani 1 1 d .
C2 C 0.34978(3) 0.11712(3) 0.12620(3) 0.01093(9) Uani 1 1 d .
H2 H 0.3328 0.1137 0.0809 0.013 Uiso 1 1 calc R
C3 C 0.42172(3) 0.13385(3) 0.13873(3) 0.01138(9) Uani 1 1 d .
C4 C 0.44749(4) 0.13617(4) 0.20508(3) 0.01234(10) Uani 1 1 d .
H4 H 0.4965 0.1465 0.2139 0.015 Uiso 1 1 calc R
C5 C 0.39974(3) 0.12300(4) 0.25820(3) 0.01151(9) Uani 1 1 d .
H5 H 0.4171 0.1243 0.3035 0.014 Uiso 1 1 calc R
C6 C 0.32759(3) 0.10810(3) 0.24719(3) 0.00951(9) Uani 1 1 d .
C7 C 0.27704(3) 0.10044(3) 0.30659(3) 0.00981(9) Uani 1 1 d .
H7 H 0.3038 0.0728 0.3431 0.012 Uiso 1 1 calc R
C8 C 0.25800(4) 0.18000(4) 0.33482(3) 0.01295(10) Uani 1 1 d .
C9 C 0.30211(5) 0.21412(5) 0.38340(4) 0.02264(15) Uani 1 1 d .
H9 H 0.3422 0.1866 0.4006 0.027 Uiso 1 1 calc R
C10 C 0.28782(6) 0.28831(6) 0.40694(5) 0.0332(2) Uani 1 1 d .
H10 H 0.3181 0.3111 0.4400 0.040 Uiso 1 1 calc R
C11 C 0.22935(7) 0.32877(5) 0.38203(5) 0.0344(2) Uani 1 1 d .
H11 H 0.2197 0.3794 0.3978 0.041 Uiso 1 1 calc R
C12 C 0.18510(6) 0.29487(5) 0.33396(5) 0.02859(19) Uani 1 1 d .
H12 H 0.1450 0.3223 0.3169 0.034 Uiso 1 1 calc R
C13 C 0.19934(4) 0.22075(4) 0.31064(4) 0.01836(13) Uani 1 1 d .
H13 H 0.1687 0.1979 0.2779 0.022 Uiso 1 1 calc R
C14 C 0.53566(4) 0.16789(5) 0.09311(4) 0.01836(12) Uani 1 1 d .
H14A H 0.5385 0.2143 0.1212 0.028 Uiso 1 1 calc R
H14B H 0.5587 0.1776 0.0493 0.028 Uiso 1 1 calc R
H14C H 0.5601 0.1253 0.1161 0.028 Uiso 1 1 calc R
C15 C 0.17791(3) 0.02508(3) 0.34893(3) 0.01012(9) Uani 1 1 d .
C16 C 0.20113(4) 0.03385(4) 0.41602(3) 0.01343(10) Uani 1 1 d .
H16 H 0.2449 0.0597 0.4252 0.016 Uiso 1 1 calc R
C17 C 0.16039(4) 0.00485(4) 0.46914(3) 0.01595(11) Uani 1 1 d .
H17 H 0.1766 0.0110 0.5145 0.019 Uiso 1 1 calc R
C18 C 0.09621(4) -0.03301(4) 0.45690(3) 0.01693(12) Uani 1 1 d .
H18 H 0.0689 -0.0526 0.4937 0.020 Uiso 1 1 calc R
C19 C 0.07213(4) -0.04217(4) 0.39064(3) 0.01452(11) Uani 1 1 d .
H19 H 0.0282 -0.0679 0.3821 0.017 Uiso 1 1 calc R
C20 C 0.11275(3) -0.01351(3) 0.33654(3) 0.01033(9) Uani 1 1 d .
C21 C 0.05027(3) 0.05960(3) 0.14522(3) 0.00942(9) Uani 1 1 d .
C22 C 0.02251(4) 0.09694(4) 0.08819(3) 0.01145(9) Uani 1 1 d .
H22 H 0.0443 0.1427 0.0718 0.014 Uiso 1 1 calc R
C23 C -0.03706(4) 0.06671(4) 0.05557(3) 0.01338(10) Uani 1 1 d .
C24 C -0.06939(4) -0.00135(4) 0.07951(3) 0.01515(11) Uani 1 1 d .
H24 H -0.1093 -0.0227 0.0564 0.018 Uiso 1 1 calc R
C25 C -0.04265(4) -0.03652(4) 0.13651(3) 0.01292(10) Uani 1 1 d .
H25 H -0.0650 -0.0820 0.1527 0.015 Uiso 1 1 calc R
C26 C 0.01723(3) -0.00698(3) 0.17172(3) 0.01003(9) Uani 1 1 d .
C27 C 0.03711(3) -0.03583(3) 0.23784(3) 0.00959(9) Uani 1 1 d .
C28 C -0.01024(3) -0.09357(3) 0.27104(3) 0.01015(9) Uani 1 1 d .
C29 C -0.07739(4) -0.07259(4) 0.29582(3) 0.01266(10) Uani 1 1 d .
H29 H -0.0947 -0.0218 0.2890 0.015 Uiso 1 1 calc R
C30 C -0.11893(4) -0.12612(4) 0.33053(4) 0.01492(11) Uani 1 1 d .
H30 H -0.1640 -0.1114 0.3486 0.018 Uiso 1 1 calc R
C31 C -0.09454(4) -0.20123(4) 0.33875(4) 0.01611(11) Uani 1 1 d .
H31 H -0.1230 -0.2379 0.3622 0.019 Uiso 1 1 calc R
C32 C -0.02845(4) -0.22257(4) 0.31255(4) 0.01695(12) Uani 1 1 d .
H32 H -0.0122 -0.2741 0.3176 0.020 Uiso 1 1 calc R
C33 C 0.01415(4) -0.16895(4) 0.27894(4) 0.01449(11) Uani 1 1 d .
H33 H 0.0595 -0.1836 0.2615 0.017 Uiso 1 1 calc R
C34 C -0.03961(5) 0.16879(5) -0.02493(4) 0.02196(14) Uani 1 1 d .
H34A H -0.0445 0.2089 0.0098 0.033 Uiso 1 1 calc R
H34B H -0.0659 0.1841 -0.0657 0.033 Uiso 1 1 calc R
H34C H 0.0111 0.1619 -0.0361 0.033 Uiso 1 1 calc R
C35 C 0.19178(3) -0.05506(3) 0.16900(3) 0.00936(9) Uani 1 1 d .
C36 C 0.20386(4) -0.05898(4) 0.09903(3) 0.01189(10) Uani 1 1 d .
H36 H 0.2032 -0.0130 0.0729 0.014 Uiso 1 1 calc R
C37 C 0.21683(4) -0.12920(4) 0.06687(3) 0.01425(11) Uani 1 1 d .
H37 H 0.2250 -0.1306 0.0193 0.017 Uiso 1 1 calc R
C38 C 0.21784(4) -0.19701(4) 0.10413(3) 0.01444(11) Uani 1 1 d .
H38 H 0.2264 -0.2448 0.0822 0.017 Uiso 1 1 calc R
C39 C 0.20624(4) -0.19453(4) 0.17381(3) 0.01406(11) Uani 1 1 d .
H39 H 0.2070 -0.2407 0.1996 0.017 Uiso 1 1 calc R
C40 C 0.19359(4) -0.12441(4) 0.20564(3) 0.01195(10) Uani 1 1 d .
H40 H 0.1860 -0.1234 0.2533 0.014 Uiso 1 1 calc R

loop_
_atom_site_aniso_label
_atom_site_aniso_U_11
_atom_site_aniso_U_22
_atom_site_aniso_U_33
_atom_site_aniso_U_23
_atom_site_aniso_U_13
_atom_site_aniso_U_12
Si1 0.00732(7) 0.00828(6) 0.00885(7) 0.00066(5) -0.00063(5) -0.00054(5)
O1 0.00740(18) 0.01270(17) 0.01176(17) 0.00232(13) -0.00140(14) -0.00206(14)
O2 0.00775(18) 0.00970(16) 0.01382(18) 0.00157(13) -0.00263(14) -0.00134(13)
O3 0.0105(2) 0.0208(2) 0.0153(2) -0.00076(16) 0.00340(16) -0.00371(17)
O4 0.0170(2) 0.0248(3) 0.0171(2) 0.00847(18) -0.00761(19) -0.00515(19)
N1 0.0092(2) 0.01071(18) 0.00922(18) 0.00077(14) -0.00035(15) -0.00224(15)
N2 0.0086(2) 0.01002(18) 0.00992(18) 0.00060(14) -0.00013(15) -0.00062(15)
C1 0.0081(2) 0.00840(19) 0.0112(2) -0.00007(15) -0.00049(17) -0.00071(16)
C2 0.0098(2) 0.0112(2) 0.0117(2) -0.00046(16) 0.00047(18) -0.00116(18)
C3 0.0097(2) 0.0107(2) 0.0137(2) -0.00095(17) 0.00186(19) -0.00096(18)
C4 0.0088(2) 0.0132(2) 0.0150(2) -0.00134(18) -0.00003(19) -0.00171(18)
C5 0.0093(2) 0.0121(2) 0.0131(2) -0.00094(17) -0.00135(18) -0.00087(18)
C6 0.0084(2) 0.00893(19) 0.0112(2) -0.00032(16) -0.00054(17) -0.00025(16)
C7 0.0092(2) 0.0100(2) 0.0103(2) -0.00026(16) -0.00091(17) -0.00159(17)
C8 0.0149(3) 0.0108(2) 0.0131(2) -0.00173(17) 0.0037(2) -0.00292(19)
C9 0.0247(4) 0.0224(3) 0.0208(3) -0.0096(2) 0.0014(3) -0.0075(3)
C10 0.0426(6) 0.0253(4) 0.0317(4) -0.0176(3) 0.0110(4) -0.0148(4)
C11 0.0524(6) 0.0139(3) 0.0368(5) -0.0086(3) 0.0236(5) -0.0047(3)
C12 0.0406(5) 0.0143(3) 0.0309(4) 0.0006(3) 0.0148(4) 0.0086(3)
C13 0.0225(3) 0.0128(2) 0.0198(3) -0.0001(2) 0.0048(3) 0.0045(2)
C14 0.0102(3) 0.0211(3) 0.0238(3) 0.0044(2) 0.0028(2) -0.0024(2)
C15 0.0105(2) 0.0104(2) 0.0094(2) 0.00110(16) -0.00026(17) -0.00038(17)
C16 0.0138(3) 0.0164(2) 0.0101(2) 0.00110(18) -0.00137(19) -0.0027(2)
C17 0.0172(3) 0.0206(3) 0.0101(2) 0.00229(19) -0.0009(2) -0.0041(2)
C18 0.0172(3) 0.0228(3) 0.0108(2) 0.0032(2) 0.0005(2) -0.0051(2)
C19 0.0132(3) 0.0192(3) 0.0112(2) 0.00247(19) 0.0008(2) -0.0041(2)
C20 0.0104(2) 0.0109(2) 0.0097(2) 0.00097(16) 0.00004(17) -0.00095(17)
C21 0.0072(2) 0.0099(2) 0.0111(2) 0.00023(16) -0.00029(17) -0.00026(16)
C22 0.0100(2) 0.0124(2) 0.0120(2) 0.00189(17) -0.00094(18) -0.00057(18)
C23 0.0112(3) 0.0168(2) 0.0121(2) 0.00230(18) -0.00231(19) -0.0009(2)
C24 0.0128(3) 0.0193(3) 0.0134(2) 0.00181(19) -0.0034(2) -0.0050(2)
C25 0.0117(3) 0.0145(2) 0.0126(2) 0.00080(18) -0.00118(19) -0.00420(19)
C26 0.0087(2) 0.0108(2) 0.0107(2) 0.00080(16) -0.00008(17) -0.00170(17)
C27 0.0083(2) 0.0093(2) 0.0112(2) 0.00025(15) 0.00076(17) -0.00057(16)
C28 0.0092(2) 0.0097(2) 0.0115(2) 0.00103(16) 0.00045(18) -0.00140(17)
C29 0.0091(2) 0.0112(2) 0.0177(2) 0.00276(18) 0.0011(2) -0.00003(18)
C30 0.0103(3) 0.0140(2) 0.0204(3) 0.0038(2) 0.0032(2) -0.00057(19)
C31 0.0151(3) 0.0125(2) 0.0207(3) 0.0038(2) 0.0043(2) -0.0019(2)
C32 0.0190(3) 0.0099(2) 0.0220(3) 0.0027(2) 0.0064(2) 0.0011(2)
C33 0.0141(3) 0.0106(2) 0.0188(3) 0.00145(18) 0.0051(2) 0.00101(19)
C34 0.0201(3) 0.0242(3) 0.0216(3) 0.0106(3) -0.0055(3) -0.0030(3)
C35 0.0082(2) 0.0100(2) 0.0099(2) 0.00043(15) -0.00014(17) -0.00024(16)
C36 0.0131(3) 0.0123(2) 0.0103(2) 0.00098(17) 0.00035(19) -0.00010(19)
C37 0.0169(3) 0.0150(2) 0.0108(2) -0.00157(18) 0.0006(2) -0.0010(2)
C38 0.0153(3) 0.0124(2) 0.0156(2) -0.00324(18) 0.0004(2) -0.0011(2)
C39 0.0167(3) 0.0101(2) 0.0154(2) 0.00085(17) 0.0004(2) 0.00003(19)
C40 0.0143(3) 0.0105(2) 0.0111(2) 0.00128(16) 0.00032(19) 0.00081(18)

loop_
_atom_type_symbol
_atom_type_description
_atom_type_scat_dispersion_real
_atom_type_scat_dispersion_imag
_atom_type_scat_source
C C 0.0033 0.0016 'International Tables Vol C Tables 4.2.6.8 and 6.1.1.4'
H H 0.0000 0.0000 'International Tables Vol C Tables 4.2.6.8 and 6.1.1.4'
N N 0.0061 0.0033 'International Tables Vol C Tables 4.2.6.8 and 6.1.1.4'
O O 0.0106 0.0060 'International Tables Vol C Tables 4.2.6.8 and 6.1.1.4'
Si Si 0.0817 0.0704 'International Tables Vol C Tables 4.2.6.8 and 6.1.1.4'

loop_
_geom_angle_atom_site_label_1
_geom_angle_atom_site_label_2
_geom_angle_atom_site_label_3
_geom_angle
O2 Si1 O1 86.21(2)
O2 Si1 N1 127.80(3)
O1 Si1 N1 96.42(2)
O2 Si1 C35 113.55(3)
O1 Si1 C35 99.26(3)
N1 Si1 C35 117.32(3)
O2 Si1 N2 85.88(2)
O1 Si1 N2 169.36(2)
N1 Si1 N2 82.88(2)
C35 Si1 N2 90.43(2)
C1 O1 Si1 126.38(4)
C21 O2 Si1 123.19(4)
C3 O3 C14 117.26(6)
C23 O4 C34 117.95(6)
C15 N1 C7 114.86(5)
C15 N1 Si1 118.53(4)
C7 N1 Si1 126.43(4)
C27 N2 C20 126.85(5)
C27 N2 Si1 120.82(4)
C20 N2 Si1 112.22(4)
O1 C1 C2 118.98(5)
O1 C1 C6 120.36(5)
C2 C1 C6 120.54(6)
C1 C2 C3 120.00(6)
C1 C2 H2 120.0
C3 C2 H2 120.0
O3 C3 C4 124.31(6)
O3 C3 C2 115.42(6)
C4 C3 C2 120.27(6)
C3 C4 C5 118.59(6)
C3 C4 H4 120.7
C5 C4 H4 120.7
C6 C5 C4 122.27(6)
C6 C5 H5 118.9
C4 C5 H5 118.9
C5 C6 C1 118.28(6)
C5 C6 C7 120.14(5)
C1 C6 C7 121.45(5)
N1 C7 C6 113.88(5)
N1 C7 C8 111.93(5)
C6 C7 C8 110.34(5)
N1 C7 H7 106.7
C6 C7 H7 106.7
C8 C7 H7 106.7
C13 C8 C9 119.03(7)
C13 C8 C7 121.22(6)
C9 C8 C7 119.68(7)
C10 C9 C8 120.48(9)
C10 C9 H9 119.8
C8 C9 H9 119.8
C11 C10 C9 120.02(9)
C11 C10 H10 120.0
C9 C10 H10 120.0
C10 C11 C12 119.69(8)
C10 C11 H11 120.2
C12 C11 H11 120.2
C11 C12 C13 120.22(9)
C11 C12 H12 119.9
C13 C12 H12 119.9
C8 C13 C12 120.56(8)
C8 C13 H13 119.7
C12 C13 H13 119.7
O3 C14 H14A 109.5
O3 C14 H14B 109.5
H14A C14 H14B 109.5
O3 C14 H14C 109.5
H14A C14 H14C 109.5
H14B C14 H14C 109.5
N1 C15 C16 125.19(6)
N1 C15 C20 115.91(5)
C16 C15 C20 118.86(6)
C17 C16 C15 120.17(6)
C17 C16 H16 119.9
C15 C16 H16 119.9
C18 C17 C16 120.93(6)
C18 C17 H17 119.5
C16 C17 H17 119.5
C17 C18 C19 119.78(6)
C17 C18 H18 120.1
C19 C18 H18 120.1
C18 C19 C20 119.95(6)
C18 C19 H19 120.0
C20 C19 H19 120.0
C19 C20 N2 129.23(6)
C19 C20 C15 120.30(6)
N2 C20 C15 110.07(5)
O2 C21 C22 116.60(5)
O2 C21 C26 122.34(5)
C22 C21 C26 121.03(6)
C23 C22 C21 119.65(6)
C23 C22 H22 120.2
C21 C22 H22 120.2
O4 C23 C22 124.45(6)
O4 C23 C24 115.16(6)
C22 C23 C24 120.39(6)
C25 C24 C23 119.43(6)
C25 C24 H24 120.3
C23 C24 H24 120.3
C24 C25 C26 121.91(6)
C24 C25 H25 119.0
C26 C25 H25 119.0
C21 C26 C25 117.52(5)
C21 C26 C27 120.37(5)
C25 C26 C27 121.39(5)
N2 C27 C26 119.06(5)
N2 C27 C28 122.42(5)
C26 C27 C28 118.50(5)
C33 C28 C29 120.00(6)
C33 C28 C27 119.14(6)
C29 C28 C27 120.84(5)
C30 C29 C28 119.98(6)
C30 C29 H29 120.0
C28 C29 H29 120.0
C29 C30 C31 120.06(6)
C29 C30 H30 120.0
C31 C30 H30 120.0
C32 C31 C30 119.89(6)
C32 C31 H31 120.1
C30 C31 H31 120.1
C31 C32 C33 120.44(6)
C31 C32 H32 119.8
C33 C32 H32 119.8
C32 C33 C28 119.59(6)
C32 C33 H33 120.2
C28 C33 H33 120.2
O4 C34 H34A 109.5
O4 C34 H34B 109.5
H34A C34 H34B 109.5
O4 C34 H34C 109.5
H34A C34 H34C 109.5
H34B C34 H34C 109.5
C36 C35 C40 117.47(6)
C36 C35 Si1 120.91(5)
C40 C35 Si1 121.61(5)
C37 C36 C35 121.21(6)
C37 C36 H36 119.4
C35 C36 H36 119.4
C38 C37 C36 120.21(6)
C38 C37 H37 119.9
C36 C37 H37 119.9
C37 C38 C39 119.61(6)
C37 C38 H38 120.2
C39 C38 H38 120.2
C40 C39 C38 119.96(6)
C40 C39 H39 120.0
C38 C39 H39 120.0
C39 C40 C35 121.53(6)
C39 C40 H40 119.2
C35 C40 H40 119.2

loop_
_geom_bond_atom_site_label_1
_geom_bond_atom_site_label_2
_geom_bond_distance
Si1 O2 1.7011(5)
Si1 O1 1.7138(5)
Si1 N1 1.7585(5)
Si1 C35 1.8747(6)
Si1 N2 2.0193(6)
O1 C1 1.3482(8)
O2 C21 1.3411(8)
O3 C3 1.3671(8)
O3 C14 1.4274(9)
O4 C23 1.3491(8)
O4 C34 1.4280(10)
N1 C15 1.3966(8)
N1 C7 1.4714(8)
N2 C27 1.3142(8)
N2 C20 1.4095(8)
C1 C2 1.3951(9)
C1 C6 1.3991(9)
C2 C3 1.3976(9)
C2 H2 0.9500
C3 C4 1.3945(9)
C4 C5 1.3949(9)
C4 H4 0.9500
C5 C6 1.3903(9)
C5 H5 0.9500
C6 C7 1.5105(9)
C7 C8 1.5317(9)
C7 H7 1.0000
C8 C13 1.3894(11)
C8 C9 1.3958(10)
C9 C10 1.3955(12)
C9 H9 0.9500
C10 C11 1.3889(18)
C10 H10 0.9500
C11 C12 1.3890(16)
C11 H11 0.9500
C12 C13 1.3926(11)
C12 H12 0.9500
C13 H13 0.9500
C14 H14A 0.9800
C14 H14B 0.9800
C14 H14C 0.9800
C15 C16 1.4005(9)
C15 C20 1.4115(9)
C16 C17 1.3895(9)
C16 H16 0.9500
C17 C18 1.3891(10)
C17 H17 0.9500
C18 C19 1.3909(10)
C18 H18 0.9500
C19 C20 1.4007(9)
C19 H19 0.9500
C21 C22 1.3980(9)
C21 C26 1.4114(8)
C22 C23 1.3889(9)
C22 H22 0.9500
C23 C24 1.4089(10)
C24 C25 1.3733(9)
C24 H24 0.9500
C25 C26 1.4134(9)
C25 H25 0.9500
C26 C27 1.4451(8)
C27 C28 1.4892(8)
C28 C33 1.3950(9)
C28 C29 1.3952(9)
C29 C30 1.3913(9)
C29 H29 0.9500
C30 C31 1.3915(10)
C30 H30 0.9500
C31 C32 1.3892(10)
C31 H31 0.9500
C32 C33 1.3931(10)
C32 H32 0.9500
C33 H33 0.9500
C34 H34A 0.9800
C34 H34B 0.9800
C34 H34C 0.9800
C35 C36 1.3995(8)
C35 C40 1.4050(8)
C36 C37 1.3960(9)
C36 H36 0.9500
C37 C38 1.3882(10)
C37 H37 0.9500
C38 C39 1.3914(10)
C38 H38 0.9500
C39 C40 1.3903(9)
C39 H39 0.9500
C40 H40 0.9500

loop_
_geom_torsion_atom_site_label_1
_geom_torsion_atom_site_label_2
_geom_torsion_atom_site_label_3
_geom_torsion_atom_site_label_4
_geom_torsion
O2 Si1 O1 C1 162.41(5)
N1 Si1 O1 C1 34.77(5)
C35 Si1 O1 C1 -84.33(5)
N2 Si1 O1 C1 120.35(12)
O1 Si1 O2 C21 133.18(5)
N1 Si1 O2 C21 -131.64(5)
C35 Si1 O2 C21 34.73(6)
N2 Si1 O2 C21 -53.95(5)
O2 Si1 N1 C15 82.77(5)
O1 Si1 N1 C15 172.94(5)
C35 Si1 N1 C15 -83.15(5)
N2 Si1 N1 C15 3.63(5)
O2 Si1 N1 C7 -92.09(6)
O1 Si1 N1 C7 -1.92(5)
C35 Si1 N1 C7 101.99(5)
N2 Si1 N1 C7 -171.22(5)
O2 Si1 N2 C27 48.80(5)
O1 Si1 N2 C27 90.88(14)
N1 Si1 N2 C27 177.72(5)
C35 Si1 N2 C27 -64.78(5)
O2 Si1 N2 C20 -134.68(4)
O1 Si1 N2 C20 -92.60(13)
N1 Si1 N2 C20 -5.75(4)
C35 Si1 N2 C20 111.74(4)
Si1 O1 C1 C2 146.67(5)
Si1 O1 C1 C6 -37.35(8)
O1 C1 C2 C3 174.13(5)
C6 C1 C2 C3 -1.85(9)
C14 O3 C3 C4 -1.08(9)
C14 O3 C3 C2 178.04(6)
C1 C2 C3 O3 -176.83(6)
C1 C2 C3 C4 2.33(9)
O3 C3 C4 C5 177.84(6)
C2 C3 C4 C5 -1.25(9)
C3 C4 C5 C6 -0.33(10)
C4 C5 C6 C1 0.81(9)
C4 C5 C6 C7 -175.17(6)
O1 C1 C6 C5 -175.62(5)
C2 C1 C6 C5 0.29(9)
O1 C1 C6 C7 0.30(8)
C2 C1 C6 C7 176.22(5)
C15 N1 C7 C6 159.87(5)
Si1 N1 C7 C6 -25.11(7)
C15 N1 C7 C8 -74.11(7)
Si1 N1 C7 C8 100.91(6)
C5 C6 C7 N1 -155.52(5)
C1 C6 C7 N1 28.63(8)
C5 C6 C7 C8 77.62(7)
C1 C6 C7 C8 -98.23(7)
N1 C7 C8 C13 -37.75(8)
C6 C7 C8 C13 90.18(7)
N1 C7 C8 C9 145.36(6)
C6 C7 C8 C9 -86.71(7)
C13 C8 C9 C10 -0.50(12)
C7 C8 C9 C10 176.45(7)
C8 C9 C10 C11 0.00(14)
C9 C10 C11 C12 0.35(14)
C10 C11 C12 C13 -0.19(14)
C9 C8 C13 C12 0.66(11)
C7 C8 C13 C12 -176.24(7)
C11 C12 C13 C8 -0.32(13)
C7 N1 C15 C16 -2.88(9)
Si1 N1 C15 C16 -178.32(5)
C7 N1 C15 C20 174.55(5)
Si1 N1 C15 C20 -0.89(7)
N1 C15 C16 C17 177.39(6)
C20 C15 C16 C17 0.03(10)
C15 C16 C17 C18 -0.13(11)
C16 C17 C18 C19 -0.01(12)
C17 C18 C19 C20 0.25(11)
C18 C19 C20 N2 -172.38(7)
C18 C19 C20 C15 -0.35(10)
C27 N2 C20 C19 -4.62(11)
Si1 N2 C20 C19 179.11(6)
C27 N2 C20 C15 -177.29(6)
Si1 N2 C20 C15 6.44(6)
N1 C15 C20 C19 -177.40(6)
C16 C15 C20 C19 0.21(9)
N1 C15 C20 N2 -3.96(8)
C16 C15 C20 N2 173.64(6)
Si1 O2 C21 C22 -146.20(5)
Si1 O2 C21 C26 35.81(8)
O2 C21 C22 C23 179.74(6)
C26 C21 C22 C23 -2.24(10)
C34 O4 C23 C22 -2.58(11)
C34 O4 C23 C24 177.59(7)
C21 C22 C23 O4 179.97(7)
C21 C22 C23 C24 -0.21(10)
O4 C23 C24 C25 -178.45(7)
C22 C23 C24 C25 1.71(11)
C23 C24 C25 C26 -0.80(11)
O2 C21 C26 C25 -179.01(6)
C22 C21 C26 C25 3.08(9)
O2 C21 C26 C27 10.60(9)
C22 C21 C26 C27 -167.31(6)
C24 C25 C26 C21 -1.56(10)
C24 C25 C26 C27 168.73(6)
C20 N2 C27 C26 161.60(6)
Si1 N2 C27 C26 -22.42(8)
C20 N2 C27 C28 -16.72(9)
Si1 N2 C27 C28 159.26(4)
C21 C26 C27 N2 -13.09(9)
C25 C26 C27 N2 176.90(6)
C21 C26 C27 C28 165.30(6)
C25 C26 C27 C28 -4.71(9)
N2 C27 C28 C33 -70.45(8)
C26 C27 C28 C33 111.22(7)
N2 C27 C28 C29 107.73(7)
C26 C27 C28 C29 -70.60(8)
C33 C28 C29 C30 2.29(10)
C27 C28 C29 C30 -175.87(6)
C28 C29 C30 C31 -1.98(11)
C29 C30 C31 C32 0.36(12)
C30 C31 C32 C33 0.96(12)
C31 C32 C33 C28 -0.65(12)
C29 C28 C33 C32 -0.98(10)
C27 C28 C33 C32 177.22(6)
O2 Si1 C35 C36 51.29(6)
O1 Si1 C35 C36 -38.59(6)
N1 Si1 C35 C36 -140.81(5)
N2 Si1 C35 C36 136.99(5)
O2 Si1 C35 C40 -128.77(5)
O1 Si1 C35 C40 141.35(5)
N1 Si1 C35 C40 39.12(6)
N2 Si1 C35 C40 -43.08(6)
C40 C35 C36 C37 0.32(10)
Si1 C35 C36 C37 -179.74(5)
C35 C36 C37 C38 0.12(11)
C36 C37 C38 C39 -0.35(11)
C37 C38 C39 C40 0.13(11)
C38 C39 C40 C35 0.33(11)
C36 C35 C40 C39 -0.55(10)
Si1 C35 C40 C39 179.52(5)
